data_1517718
loop_
_publ_author_name
'Julie A. Wilson'
'Peter E. Kraft'
'Robert L. LaDuca'

_publ_section_title
;
 Dipyridylamide isomer influenced dimensionality in luminescent cadmium
 phthalate coordination polymers with similar tetranuclear clusters and
 ribbon motifs
;
_journal_name_full
;
Inorganica Chimica Acta
;
_journal_page_first 97
_journal_page_last 104
_journal_volume 404
_journal_year 2013
_chemical_formula_sum 'C27 H19 Cd2 N3 O10'
_chemical_formula_weight 770.25
_space_group_IT_number 14
_symmetry_cell_setting monoclinic
_symmetry_space_group_name_Hall '-P 2yn'
_symmetry_space_group_name_H-M 'P 1 21/n 1'
_atom_sites_solution_hydrogens geom
_atom_sites_solution_primary direct
_atom_sites_solution_secondary difmap
_cell_angle_alpha 90.00
_cell_angle_beta 97.1830(10)
_cell_angle_gamma 90.00
_cell_formula_units_Z 4
_cell_length_a 7.6514(7)
_cell_length_b 20.2928(19)
_cell_length_c 16.6137(15)
_cell_measurement_reflns_used 9415
_cell_measurement_temperature 173(2)
_cell_measurement_theta_max 25.41
_cell_measurement_theta_min 2.36
_cell_volume 2559.3(4)
_computing_cell_refinement 'Bruker SAINT'
_computing_data_collection 'Bruker APEX2'
_computing_data_reduction 'Bruker SAINT'
_computing_molecular_graphics 'Bruker SHELXTL'
_computing_publication_material 'Bruker SHELXTL'
_computing_structure_refinement 'SHELXL-97 (Sheldrick, 2008)'
_computing_structure_solution 'SHELXS-97 (Sheldrick, 2008)'
_diffrn_ambient_temperature 173(2)
_diffrn_measured_fraction_theta_full 1.000
_diffrn_measured_fraction_theta_max 0.998
_diffrn_measurement_device_type 'Bruker APEX-II CCD'
_diffrn_measurement_method '\f and \w scans'
_diffrn_radiation_monochromator graphite
_diffrn_radiation_source 'fine-focus sealed tube'
_diffrn_radiation_type MoK\a
_diffrn_radiation_wavelength 0.71073
_diffrn_reflns_av_R_equivalents 0.0461
_diffrn_reflns_av_sigmaI/netI 0.0386
_diffrn_reflns_limit_h_max 9
_diffrn_reflns_limit_h_min -9
_diffrn_reflns_limit_k_max 24
_diffrn_reflns_limit_k_min -24
_diffrn_reflns_limit_l_max 19
_diffrn_reflns_limit_l_min -20
_diffrn_reflns_number 20768
_diffrn_reflns_theta_full 25.00
_diffrn_reflns_theta_max 25.46
_diffrn_reflns_theta_min 2.01
_exptl_absorpt_coefficient_mu 1.730
_exptl_absorpt_correction_T_max 0.8755
_exptl_absorpt_correction_T_min 0.7790
_exptl_absorpt_correction_type multi-scan
_exptl_absorpt_process_details SADABS
_exptl_crystal_colour colourless
_exptl_crystal_density_diffrn 1.999
_exptl_crystal_density_method 'not measured'
_exptl_crystal_description needle
_exptl_crystal_F_000 1512
_exptl_crystal_size_max 0.15
_exptl_crystal_size_mid 0.08
_exptl_crystal_size_min 0.08
_refine_diff_density_max 0.446
_refine_diff_density_min -0.492
_refine_diff_density_rms 0.099
_refine_ls_extinction_method none
_refine_ls_goodness_of_fit_ref 1.020
_refine_ls_hydrogen_treatment mixed
_refine_ls_matrix_type full
_refine_ls_number_parameters 388
_refine_ls_number_reflns 4729
_refine_ls_number_restraints 4
_refine_ls_restrained_S_all 1.020
_refine_ls_R_factor_all 0.0391
_refine_ls_R_factor_gt 0.0279
_refine_ls_shift/su_max 0.001
_refine_ls_shift/su_mean 0.000
_refine_ls_structure_factor_coef Fsqd
_refine_ls_weighting_details 'calc w=1/[\s^2^(Fo^2^)+(0.0279P)^2^+1.6880P] where P=(Fo^2^+2Fc^2^)/3'
_refine_ls_weighting_scheme calc
_refine_ls_wR_factor_gt 0.0595
_refine_ls_wR_factor_ref 0.0642
_reflns_number_gt 3888
_reflns_number_total 4729
_reflns_threshold_expression >2sigma(I)
_cod_data_source_file ICA-2013-404-97-104-1.cif
_cod_data_source_block p21n
_cod_original_sg_symbol_H-M P2(1)/n
_cod_database_code 1517718

loop_
_symmetry_equiv_pos_as_xyz
'x, y, z'
'-x+1/2, y+1/2, -z+1/2'
'-x, -y, -z'
'x-1/2, -y-1/2, z-1/2'

loop_
_atom_site_label
_atom_site_type_symbol
_atom_site_fract_x
_atom_site_fract_y
_atom_site_fract_z
_atom_site_U_iso_or_equiv
_atom_site_adp_type
_atom_site_occupancy
_atom_site_symmetry_multiplicity
_atom_site_calc_flag
_atom_site_refinement_flags
Cd1 Cd 0.62215(3) 0.483573(13) 0.125341(15) 0.01772(8) Uani 1 1 d .
Cd2 Cd 0.30384(3) 0.544663(12) 0.269028(15) 0.01719(8) Uani 1 1 d .
O1 O 0.4317(3) 0.44068(12) 0.21842(14) 0.0203(6) Uani 1 1 d .
O2 O -0.4576(3) 0.62331(12) 0.31619(14) 0.0202(6) Uani 1 1 d .
O3 O 0.1473(3) 0.46052(13) 0.20113(17) 0.0291(6) Uani 1 1 d .
O4 O -0.0714(3) 0.58406(12) 0.28904(15) 0.0233(6) Uani 1 1 d .
O5 O 0.2382(3) 0.43700(13) -0.06784(14) 0.0255(6) Uani 1 1 d .
O6 O -0.4770(3) 0.58014(11) 0.19380(14) 0.0197(6) Uani 1 1 d .
O7 O 0.1413(3) 0.62998(12) 0.22815(16) 0.0248(6) Uani 1 1 d .
O8 O 0.8178(3) 0.46433(13) 0.23759(17) 0.0266(6) Uani 1 1 d D
H8A H 0.918(3) 0.4511(17) 0.225(2) 0.032 Uiso 1 1 d D
H8B H 0.839(5) 0.5031(11) 0.254(2) 0.032 Uiso 1 1 d D
O9 O 0.3553(3) 0.48136(12) 0.04876(15) 0.0221(6) Uani 1 1 d .
O10 O 0.2573(3) 0.31252(12) 0.39730(14) 0.0223(6) Uani 1 1 d .
N1 N 0.2805(4) 0.51328(14) 0.39794(17) 0.0183(7) Uani 1 1 d .
N2 N 0.2885(4) 0.36144(14) 0.52119(18) 0.0226(7) Uani 1 1 d D
H2N H 0.321(5) 0.3534(19) 0.5727(13) 0.027 Uiso 1 1 d D
N3 N 0.2011(4) 0.11799(14) 0.57525(18) 0.0201(7) Uani 1 1 d .
C1 C 0.2775(5) 0.42697(17) 0.1864(2) 0.0183(8) Uani 1 1 d .
C2 C 0.2964(5) 0.44976(17) 0.4188(2) 0.0206(8) Uani 1 1 d .
H2 H 0.3221 0.4185 0.3793 0.025 Uiso 1 1 calc R
C3 C 0.2440(5) 0.55764(18) 0.4526(2) 0.0240(9) Uani 1 1 d .
H3 H 0.2293 0.6025 0.4369 0.029 Uiso 1 1 calc R
C4 C 0.2766(5) 0.42801(17) 0.4965(2) 0.0183(8) Uani 1 1 d .
C5 C 0.2422(5) 0.47492(18) 0.5535(2) 0.0227(9) Uani 1 1 d .
H5 H 0.2294 0.4620 0.6074 0.027 Uiso 1 1 calc R
C6 C 0.2270(5) 0.54006(18) 0.5314(2) 0.0254(9) Uani 1 1 d .
H6 H 0.2049 0.5726 0.5700 0.030 Uiso 1 1 calc R
C7 C 0.2671(4) 0.30856(17) 0.4711(2) 0.0176(8) Uani 1 1 d .
C8 C -0.0593(5) 0.74313(17) 0.1939(2) 0.0170(8) Uani 1 1 d .
H8 H 0.0643 0.7456 0.1926 0.020 Uiso 1 1 calc R
C9 C -0.1624(5) 0.79705(18) 0.1706(2) 0.0225(8) Uani 1 1 d .
H9 H -0.1096 0.8369 0.1556 0.027 Uiso 1 1 calc R
C10 C 0.2484(4) 0.36750(16) 0.1330(2) 0.0162(8) Uani 1 1 d .
C11 C 0.2162(5) 0.30780(18) 0.1694(2) 0.0217(8) Uani 1 1 d .
H11 H 0.2075 0.3063 0.2259 0.026 Uiso 1 1 calc R
C12 C 0.2534(4) 0.37033(17) 0.0494(2) 0.0167(8) Uani 1 1 d .
C13 C 0.2333(5) 0.31222(17) 0.0043(2) 0.0219(8) Uani 1 1 d .
H13 H 0.2376 0.3134 -0.0526 0.026 Uiso 1 1 calc R
C14 C 0.2845(5) 0.43368(17) 0.0076(2) 0.0178(8) Uani 1 1 d .
C15 C 0.2072(5) 0.25349(19) 0.0417(2) 0.0276(9) Uani 1 1 d .
H15 H 0.1960 0.2141 0.0107 0.033 Uiso 1 1 calc R
C16 C 0.1969(5) 0.25094(18) 0.1242(2) 0.0258(9) Uani 1 1 d .
H16 H 0.1767 0.2101 0.1495 0.031 Uiso 1 1 calc R
C17 C 0.2497(5) 0.24260(17) 0.5114(2) 0.0185(8) Uani 1 1 d .
C18 C 0.2750(5) 0.18612(18) 0.4672(2) 0.0242(9) Uani 1 1 d .
H18 H 0.3083 0.1893 0.4142 0.029 Uiso 1 1 calc R
C19 C 0.1991(5) 0.23545(18) 0.5882(2) 0.0225(8) Uani 1 1 d .
H19 H 0.1804 0.2730 0.6202 0.027 Uiso 1 1 calc R
C20 C 0.2514(5) 0.12549(17) 0.5012(2) 0.0234(9) Uani 1 1 d .
H20 H 0.2715 0.0871 0.4709 0.028 Uiso 1 1 calc R
C21 C 0.1767(5) 0.17309(18) 0.6172(2) 0.0226(9) Uani 1 1 d .
H21 H 0.1421 0.1687 0.6699 0.027 Uiso 1 1 calc R
C22 C -0.0138(5) 0.62820(18) 0.2476(2) 0.0191(8) Uani 1 1 d .
C23 C -0.1328(4) 0.68468(17) 0.2193(2) 0.0156(7) Uani 1 1 d .
C24 C -0.3143(5) 0.68091(17) 0.2184(2) 0.0153(7) Uani 1 1 d .
C25 C -0.4161(4) 0.62291(16) 0.2452(2) 0.0161(8) Uani 1 1 d .
C26 C -0.4184(5) 0.73517(17) 0.1919(2) 0.0206(8) Uani 1 1 d .
H26 H -0.5429 0.7322 0.1895 0.025 Uiso 1 1 calc R
C27 C -0.3430(5) 0.79304(18) 0.1691(2) 0.0236(9) Uani 1 1 d .
H27 H -0.4151 0.8299 0.1525 0.028 Uiso 1 1 calc R

loop_
_atom_site_aniso_label
_atom_site_aniso_U_11
_atom_site_aniso_U_22
_atom_site_aniso_U_33
_atom_site_aniso_U_23
_atom_site_aniso_U_13
_atom_site_aniso_U_12
Cd1 0.01931(15) 0.01469(15) 0.01968(15) -0.00102(11) 0.00447(11) -0.00046(11)
Cd2 0.02020(15) 0.01472(14) 0.01728(14) 0.00134(11) 0.00484(11) -0.00079(11)
O1 0.0200(14) 0.0182(14) 0.0228(14) -0.0025(11) 0.0030(11) -0.0033(11)
O2 0.0237(14) 0.0206(14) 0.0169(13) 0.0018(11) 0.0045(11) -0.0028(11)
O3 0.0236(15) 0.0266(16) 0.0380(17) -0.0123(12) 0.0077(13) 0.0001(12)
O4 0.0253(15) 0.0184(14) 0.0259(14) 0.0052(11) 0.0026(12) 0.0013(11)
O5 0.0332(16) 0.0268(15) 0.0161(14) 0.0054(11) 0.0016(12) -0.0055(12)
O6 0.0202(14) 0.0166(13) 0.0229(14) -0.0053(11) 0.0049(11) -0.0031(10)
O7 0.0166(14) 0.0226(15) 0.0361(16) 0.0034(12) 0.0068(12) 0.0059(11)
O8 0.0226(15) 0.0237(15) 0.0330(16) -0.0019(12) 0.0015(13) 0.0003(12)
O9 0.0254(15) 0.0143(13) 0.0259(14) 0.0012(11) 0.0006(12) -0.0039(11)
O10 0.0337(16) 0.0179(14) 0.0162(14) -0.0004(10) 0.0058(11) -0.0042(11)
N1 0.0223(17) 0.0149(16) 0.0182(16) 0.0013(13) 0.0040(13) 0.0008(13)
N2 0.042(2) 0.0145(16) 0.0112(16) 0.0031(13) 0.0012(15) -0.0016(14)
N3 0.0221(17) 0.0179(17) 0.0203(16) -0.0006(13) 0.0029(13) -0.0012(13)
C1 0.025(2) 0.0162(19) 0.0146(18) 0.0049(15) 0.0072(16) -0.0041(16)
C2 0.027(2) 0.0153(19) 0.0195(19) -0.0029(15) 0.0031(16) 0.0003(16)
C3 0.037(2) 0.0106(19) 0.026(2) 0.0022(16) 0.0072(18) 0.0010(16)
C4 0.0190(19) 0.0178(19) 0.0179(19) 0.0027(15) 0.0021(15) -0.0032(15)
C5 0.033(2) 0.021(2) 0.0144(19) 0.0017(15) 0.0043(16) -0.0001(17)
C6 0.038(2) 0.018(2) 0.021(2) -0.0041(16) 0.0075(18) 0.0019(17)
C7 0.0136(18) 0.0188(19) 0.020(2) -0.0010(15) 0.0028(15) 0.0011(15)
C8 0.0166(19) 0.0187(19) 0.0154(18) -0.0032(15) 0.0012(15) -0.0037(15)
C9 0.029(2) 0.018(2) 0.022(2) 0.0025(16) 0.0053(17) -0.0054(17)
C10 0.0133(18) 0.0132(18) 0.022(2) 0.0004(15) 0.0008(15) -0.0020(14)
C11 0.024(2) 0.023(2) 0.0184(19) 0.0026(16) 0.0029(16) -0.0034(16)
C12 0.0121(18) 0.019(2) 0.0189(19) 0.0005(15) 0.0008(15) -0.0030(14)
C13 0.028(2) 0.019(2) 0.0178(19) -0.0009(16) -0.0004(16) -0.0023(16)
C14 0.0171(19) 0.0128(18) 0.024(2) 0.0042(15) 0.0056(16) 0.0005(15)
C15 0.035(2) 0.017(2) 0.030(2) -0.0045(17) -0.0020(18) -0.0029(17)
C16 0.031(2) 0.016(2) 0.029(2) 0.0095(17) 0.0004(18) -0.0033(16)
C17 0.0157(19) 0.0172(19) 0.022(2) 0.0010(15) -0.0007(15) 0.0006(15)
C18 0.033(2) 0.020(2) 0.022(2) 0.0022(16) 0.0104(17) -0.0020(17)
C19 0.031(2) 0.019(2) 0.0176(19) -0.0009(15) 0.0027(17) -0.0043(17)
C20 0.037(2) 0.0124(19) 0.023(2) -0.0018(15) 0.0098(18) -0.0008(16)
C21 0.030(2) 0.023(2) 0.0149(19) -0.0017(16) 0.0041(16) -0.0063(17)
C22 0.021(2) 0.019(2) 0.0163(19) -0.0080(15) -0.0009(16) 0.0003(15)
C23 0.0187(19) 0.0156(18) 0.0121(17) -0.0035(14) -0.0001(14) -0.0026(15)
C24 0.0192(19) 0.0136(18) 0.0136(18) -0.0019(14) 0.0043(15) -0.0014(14)
C25 0.0132(18) 0.0125(18) 0.022(2) 0.0024(15) -0.0007(15) 0.0058(14)
C26 0.0167(19) 0.022(2) 0.023(2) 0.0013(16) 0.0031(16) 0.0060(16)
C27 0.027(2) 0.017(2) 0.027(2) 0.0049(16) 0.0043(17) 0.0060(16)

loop_
_atom_type_symbol
_atom_type_description
_atom_type_scat_dispersion_real
_atom_type_scat_dispersion_imag
_atom_type_scat_source
C C 0.0033 0.0016 'International Tables Vol C Tables 4.2.6.8 and 6.1.1.4'
H H 0.0000 0.0000 'International Tables Vol C Tables 4.2.6.8 and 6.1.1.4'
N N 0.0061 0.0033 'International Tables Vol C Tables 4.2.6.8 and 6.1.1.4'
O O 0.0106 0.0060 'International Tables Vol C Tables 4.2.6.8 and 6.1.1.4'
Cd Cd -0.8075 1.2024 'International Tables Vol C Tables 4.2.6.8 and 6.1.1.4'

loop_
_geom_angle_atom_site_label_1
_geom_angle_atom_site_label_2
_geom_angle_atom_site_label_3
_geom_angle
_geom_angle_site_symmetry_1
_geom_angle_site_symmetry_3
O5 Cd1 O9 102.80(9) 3_665 .
O5 Cd1 O8 100.07(9) 3_665 .
O9 Cd1 O8 155.64(9) . .
O5 Cd1 N3 109.20(10) 3_665 4_665
O9 Cd1 N3 92.15(10) . 4_665
O8 Cd1 N3 88.14(10) . 4_665
O5 Cd1 O1 154.20(9) 3_665 .
O9 Cd1 O1 77.23(9) . .
O8 Cd1 O1 78.54(9) . .
N3 Cd1 O1 96.54(9) 4_665 .
O5 Cd1 O6 79.12(9) 3_665 1_655
O9 Cd1 O6 88.09(8) . 1_655
O8 Cd1 O6 88.09(9) . 1_655
N3 Cd1 O6 171.37(9) 4_665 1_655
O1 Cd1 O6 75.09(8) . 1_655
O7 Cd2 N1 114.02(10) . .
O7 Cd2 O3 101.19(10) . .
N1 Cd2 O3 99.06(10) . .
O7 Cd2 O6 90.48(9) . 1_655
N1 Cd2 O6 137.97(10) . 1_655
O3 Cd2 O6 109.42(9) . 1_655
O7 Cd2 O2 87.50(9) . 1_655
N1 Cd2 O2 91.39(9) . 1_655
O3 Cd2 O2 162.17(9) . 1_655
O6 Cd2 O2 54.45(8) 1_655 1_655
O7 Cd2 O1 142.14(9) . .
N1 Cd2 O1 99.23(9) . .
O3 Cd2 O1 54.07(8) . .
O6 Cd2 O1 75.13(8) 1_655 .
O2 Cd2 O1 110.15(8) 1_655 .
C1 O1 Cd1 114.6(2) . .
C1 O1 Cd2 86.8(2) . .
Cd1 O1 Cd2 101.69(9) . .
C25 O2 Cd2 87.8(2) . 1_455
C1 O3 Cd2 96.9(2) . .
C14 O5 Cd1 112.1(2) . 3_665
C25 O6 Cd2 94.6(2) . 1_455
C25 O6 Cd1 139.3(2) . 1_455
Cd2 O6 Cd1 106.83(9) 1_455 1_455
C22 O7 Cd2 114.3(2) . .
Cd1 O8 H8A 111(3) . .
Cd1 O8 H8B 101(3) . .
H8A O8 H8B 103(3) . .
C14 O9 Cd1 127.8(2) . .
C3 N1 C2 119.7(3) . .
C3 N1 Cd2 120.2(2) . .
C2 N1 Cd2 120.1(2) . .
C7 N2 C4 125.5(3) . .
C7 N2 H2N 117(3) . .
C4 N2 H2N 118(3) . .
C20 N3 C21 117.1(3) . .
C20 N3 Cd1 123.0(2) . 4_566
C21 N3 Cd1 119.5(2) . 4_566
O3 C1 O1 121.4(3) . .
O3 C1 C10 119.3(3) . .
O1 C1 C10 119.3(3) . .
O3 C1 Cd2 56.10(18) . .
O1 C1 Cd2 65.92(18) . .
C10 C1 Cd2 172.6(3) . .
N1 C2 C4 122.0(3) . .
N1 C2 H2 119.0 . .
C4 C2 H2 119.0 . .
N1 C3 C6 121.7(3) . .
N1 C3 H3 119.2 . .
C6 C3 H3 119.2 . .
C2 C4 C5 117.9(3) . .
C2 C4 N2 124.3(3) . .
C5 C4 N2 117.8(3) . .
C6 C5 C4 119.6(3) . .
C6 C5 H5 120.2 . .
C4 C5 H5 120.2 . .
C5 C6 C3 119.2(3) . .
C5 C6 H6 120.4 . .
C3 C6 H6 120.4 . .
O10 C7 N2 123.5(3) . .
O10 C7 C17 120.4(3) . .
N2 C7 C17 116.1(3) . .
C9 C8 C23 121.4(3) . .
C9 C8 H8 119.3 . .
C23 C8 H8 119.3 . .
C8 C9 C27 119.7(3) . .
C8 C9 H9 120.2 . .
C27 C9 H9 120.2 . .
C11 C10 C12 119.8(3) . .
C11 C10 C1 117.8(3) . .
C12 C10 C1 122.4(3) . .
C16 C11 C10 120.4(3) . .
C16 C11 H11 119.8 . .
C10 C11 H11 119.8 . .
C10 C12 C13 119.0(3) . .
C10 C12 C14 121.6(3) . .
C13 C12 C14 119.3(3) . .
C15 C13 C12 120.2(4) . .
C15 C13 H13 119.9 . .
C12 C13 H13 119.9 . .
O5 C14 O9 123.0(3) . .
O5 C14 C12 117.9(3) . .
O9 C14 C12 119.2(3) . .
C13 C15 C16 120.8(4) . .
C13 C15 H15 119.6 . .
C16 C15 H15 119.6 . .
C11 C16 C15 119.6(3) . .
C11 C16 H16 120.2 . .
C15 C16 H16 120.2 . .
C19 C17 C18 118.3(3) . .
C19 C17 C7 123.5(3) . .
C18 C17 C7 118.1(3) . .
C20 C18 C17 119.2(3) . .
C20 C18 H18 120.4 . .
C17 C18 H18 120.4 . .
C21 C19 C17 118.8(3) . .
C21 C19 H19 120.6 . .
C17 C19 H19 120.6 . .
N3 C20 C18 123.0(3) . .
N3 C20 H20 118.5 . .
C18 C20 H20 118.5 . .
N3 C21 C19 123.6(3) . .
N3 C21 H21 118.2 . .
C19 C21 H21 118.2 . .
O4 C22 O7 124.7(3) . .
O4 C22 C23 118.7(3) . .
O7 C22 C23 116.7(3) . .
C24 C23 C8 118.8(3) . .
C24 C23 C22 121.9(3) . .
C8 C23 C22 119.3(3) . .
C23 C24 C26 119.3(3) . .
C23 C24 C25 126.3(3) . .
C26 C24 C25 114.4(3) . .
O2 C25 O6 121.5(3) . .
O2 C25 C24 118.1(3) . .
O6 C25 C24 119.8(3) . .
O2 C25 Cd2 64.81(18) . 1_455
O6 C25 Cd2 58.01(17) . 1_455
C24 C25 Cd2 159.8(2) . 1_455
C27 C26 C24 121.0(3) . .
C27 C26 H26 119.5 . .
C24 C26 H26 119.5 . .
C9 C27 C26 119.8(3) . .
C9 C27 H27 120.1 . .
C26 C27 H27 120.1 . .

loop_
_geom_bond_atom_site_label_1
_geom_bond_atom_site_label_2
_geom_bond_distance
_geom_bond_site_symmetry_2
Cd1 O5 2.215(2) 3_665
Cd1 O9 2.267(2) .
Cd1 O8 2.274(3) .
Cd1 N3 2.330(3) 4_665
Cd1 O1 2.416(2) .
Cd1 O6 2.434(2) 1_655
Cd2 O7 2.190(2) .
Cd2 N1 2.263(3) .
Cd2 O3 2.299(3) .
Cd2 O6 2.327(2) 1_655
Cd2 O2 2.477(2) 1_655
Cd2 O1 2.514(2) .
O1 C1 1.263(4) .
O2 C25 1.260(4) .
O2 Cd2 2.477(2) 1_455
O3 C1 1.256(4) .
O4 C22 1.244(4) .
O5 C14 1.260(4) .
O5 Cd1 2.215(2) 3_665
O6 C25 1.264(4) .
O6 Cd2 2.327(2) 1_455
O6 Cd1 2.434(2) 1_455
O7 C22 1.268(4) .
O8 H8A 0.863(18) .
O8 H8B 0.840(18) .
O9 C14 1.267(4) .
O10 C7 1.221(4) .
N1 C3 1.333(5) .
N1 C2 1.336(4) .
N2 C7 1.355(5) .
N2 C4 1.412(4) .
N2 H2N 0.876(18) .
N3 C20 1.343(4) .
N3 C21 1.343(5) .
N3 Cd1 2.330(3) 4_566
C1 C10 1.498(5) .
C2 C4 1.391(5) .
C2 H2 0.9500 .
C3 C6 1.379(5) .
C3 H3 0.9500 .
C4 C5 1.392(5) .
C5 C6 1.373(5) .
C5 H5 0.9500 .
C6 H6 0.9500 .
C7 C17 1.510(5) .
C8 C9 1.376(5) .
C8 C23 1.401(5) .
C8 H8 0.9500 .
C9 C27 1.381(5) .
C9 H9 0.9500 .
C10 C11 1.390(5) .
C10 C12 1.395(5) .
C11 C16 1.375(5) .
C11 H11 0.9500 .
C12 C13 1.396(5) .
C12 C14 1.495(5) .
C13 C15 1.371(5) .
C13 H13 0.9500 .
C15 C16 1.383(5) .
C15 H15 0.9500 .
C16 H16 0.9500 .
C17 C19 1.386(5) .
C17 C18 1.388(5) .
C18 C20 1.375(5) .
C18 H18 0.9500 .
C19 C21 1.372(5) .
C19 H19 0.9500 .
C20 H20 0.9500 .
C21 H21 0.9500 .
C22 C23 1.502(5) .
C23 C24 1.389(5) .
C24 C26 1.398(5) .
C24 C25 1.509(5) .
C25 Cd2 2.735(3) 1_455
C26 C27 1.382(5) .
C26 H26 0.9500 .
C27 H27 0.9500 .

loop_
_geom_hbond_atom_site_label_D
_geom_hbond_atom_site_label_H
_geom_hbond_atom_site_label_A
_geom_hbond_distance_DH
_geom_hbond_distance_HA
_geom_hbond_distance_DA
_geom_hbond_angle_DHA
_geom_hbond_site_symmetry_A
O8 H8A O3 0.863(18) 1.86(2) 2.666(4) 156(4) 1_655
O8 H8B O4 0.840(18) 1.85(2) 2.678(4) 170(4) 1_655
N2 H2N O2 0.876(18) 2.06(2) 2.863(4) 152(4) 3_566

loop_
_geom_torsion_atom_site_label_1
_geom_torsion_atom_site_label_2
_geom_torsion_atom_site_label_3
_geom_torsion_atom_site_label_4
_geom_torsion
_geom_torsion_site_symmetry_1
_geom_torsion_site_symmetry_4
O5 Cd1 O1 C1 101.6(3) 3_665 .
O9 Cd1 O1 C1 8.5(2) . .
O8 Cd1 O1 C1 -169.0(2) . .
N3 Cd1 O1 C1 -82.2(2) 4_665 .
O6 Cd1 O1 C1 100.0(2) 1_655 .
O5 Cd1 O1 Cd2 9.8(2) 3_665 .
O9 Cd1 O1 Cd2 -83.29(9) . .
O8 Cd1 O1 Cd2 99.22(10) . .
N3 Cd1 O1 Cd2 -174.02(9) 4_665 .
O6 Cd1 O1 Cd2 8.15(8) 1_655 .
O7 Cd2 O1 C1 -52.1(2) . .
N1 Cd2 O1 C1 99.7(2) . .
O3 Cd2 O1 C1 5.13(19) . .
O6 Cd2 O1 C1 -123.0(2) 1_655 .
O2 Cd2 O1 C1 -165.41(19) 1_655 .
C25 Cd2 O1 C1 -141.6(2) 1_655 .
O7 Cd2 O1 Cd1 62.38(16) . .
N1 Cd2 O1 Cd1 -145.86(10) . .
O3 Cd2 O1 Cd1 119.59(13) . .
O6 Cd2 O1 Cd1 -8.52(8) 1_655 .
O2 Cd2 O1 Cd1 -50.95(10) 1_655 .
C25 Cd2 O1 Cd1 -27.18(10) 1_655 .
C1 Cd2 O1 Cd1 114.5(2) . .
O7 Cd2 O3 C1 143.1(2) . .
N1 Cd2 O3 C1 -100.1(2) . .
O6 Cd2 O3 C1 48.5(2) 1_655 .
O2 Cd2 O3 C1 25.1(4) 1_655 .
O1 Cd2 O3 C1 -5.19(19) . .
C25 Cd2 O3 C1 47.7(3) 1_655 .
N1 Cd2 O7 C22 -43.5(3) . .
O3 Cd2 O7 C22 61.8(2) . .
O6 Cd2 O7 C22 171.7(2) 1_655 .
O2 Cd2 O7 C22 -133.9(2) 1_655 .
O1 Cd2 O7 C22 105.7(2) . .
C25 Cd2 O7 C22 -161.3(3) 1_655 .
C1 Cd2 O7 C22 80.5(3) . .
O5 Cd1 O9 C14 119.8(3) 3_665 .
O8 Cd1 O9 C14 -80.7(4) . .
N3 Cd1 O9 C14 9.6(3) 4_665 .
O1 Cd1 O9 C14 -86.6(3) . .
O6 Cd1 O9 C14 -161.8(3) 1_655 .
O7 Cd2 N1 C3 -29.6(3) . .
O3 Cd2 N1 C3 -136.2(3) . .
O6 Cd2 N1 C3 91.0(3) 1_655 .
O2 Cd2 N1 C3 58.3(3) 1_655 .
O1 Cd2 N1 C3 169.0(3) . .
C25 Cd2 N1 C3 68.0(3) 1_655 .
C1 Cd2 N1 C3 -163.4(3) . .
O7 Cd2 N1 C2 147.8(3) . .
O3 Cd2 N1 C2 41.2(3) . .
O6 Cd2 N1 C2 -91.7(3) 1_655 .
O2 Cd2 N1 C2 -124.3(3) 1_655 .
O1 Cd2 N1 C2 -13.7(3) . .
C25 Cd2 N1 C2 -114.6(3) 1_655 .
C1 Cd2 N1 C2 13.9(3) . .
Cd2 O3 C1 O1 9.8(4) . .
Cd2 O3 C1 C10 -173.2(3) . .
Cd1 O1 C1 O3 -110.3(3) . .
Cd2 O1 C1 O3 -8.9(3) . .
Cd1 O1 C1 C10 72.7(3) . .
Cd2 O1 C1 C10 174.1(3) . .
Cd1 O1 C1 Cd2 -101.39(15) . .
O7 Cd2 C1 O3 -44.0(2) . .
N1 Cd2 C1 O3 85.1(2) . .
O6 Cd2 C1 O3 -135.0(2) 1_655 .
O2 Cd2 C1 O3 -169.18(19) 1_655 .
O1 Cd2 C1 O3 170.8(3) . .
C25 Cd2 C1 O3 -145.7(2) 1_655 .
O7 Cd2 C1 O1 145.22(18) . .
N1 Cd2 C1 O1 -85.7(2) . .
O3 Cd2 C1 O1 -170.8(3) . .
O6 Cd2 C1 O1 54.18(19) 1_655 .
O2 Cd2 C1 O1 20.0(3) 1_655 .
C25 Cd2 C1 O1 43.5(2) 1_655 .
O7 Cd2 C1 C10 9(2) . .
N1 Cd2 C1 C10 138.4(19) . .
O3 Cd2 C1 C10 53.2(19) . .
O6 Cd2 C1 C10 -81.8(19) 1_655 .
O2 Cd2 C1 C10 -116.0(19) 1_655 .
O1 Cd2 C1 C10 -136(2) . .
C25 Cd2 C1 C10 -92.4(19) 1_655 .
C3 N1 C2 C4 -0.2(5) . .
Cd2 N1 C2 C4 -177.6(3) . .
C2 N1 C3 C6 1.9(6) . .
Cd2 N1 C3 C6 179.3(3) . .
N1 C2 C4 C5 -1.2(5) . .
N1 C2 C4 N2 178.7(3) . .
C7 N2 C4 C2 -21.2(6) . .
C7 N2 C4 C5 158.6(4) . .
C2 C4 C5 C6 0.8(5) . .
N2 C4 C5 C6 -179.0(3) . .
C4 C5 C6 C3 0.7(6) . .
N1 C3 C6 C5 -2.2(6) . .
C4 N2 C7 O10 9.9(6) . .
C4 N2 C7 C17 -168.2(3) . .
C23 C8 C9 C27 -2.6(5) . .
O3 C1 C10 C11 -87.9(4) . .
O1 C1 C10 C11 89.1(4) . .
Cd2 C1 C10 C11 -137.6(18) . .
O3 C1 C10 C12 92.4(4) . .
O1 C1 C10 C12 -90.6(4) . .
Cd2 C1 C10 C12 43(2) . .
C12 C10 C11 C16 2.9(5) . .
C1 C10 C11 C16 -176.9(3) . .
C11 C10 C12 C13 -2.7(5) . .
C1 C10 C12 C13 177.0(3) . .
C11 C10 C12 C14 178.9(3) . .
C1 C10 C12 C14 -1.3(5) . .
C10 C12 C13 C15 0.7(5) . .
C14 C12 C13 C15 179.0(3) . .
Cd1 O5 C14 O9 21.3(4) 3_665 .
Cd1 O5 C14 C12 -158.9(2) 3_665 .
Cd1 O9 C14 O5 -121.4(3) . .
Cd1 O9 C14 C12 58.8(4) . .
C10 C12 C14 O5 -159.9(3) . .
C13 C12 C14 O5 21.7(5) . .
C10 C12 C14 O9 19.9(5) . .
C13 C12 C14 O9 -158.4(3) . .
C12 C13 C15 C16 1.3(6) . .
C10 C11 C16 C15 -0.9(6) . .
C13 C15 C16 C11 -1.2(6) . .
O10 C7 C17 C19 -157.0(4) . .
N2 C7 C17 C19 21.2(5) . .
O10 C7 C17 C18 18.8(5) . .
N2 C7 C17 C18 -163.0(3) . .
C19 C17 C18 C20 -0.8(6) . .
C7 C17 C18 C20 -176.8(3) . .
C18 C17 C19 C21 0.1(5) . .
C7 C17 C19 C21 176.0(3) . .
C21 N3 C20 C18 -1.2(6) . .
Cd1 N3 C20 C18 171.0(3) 4_566 .
C17 C18 C20 N3 1.3(6) . .
C20 N3 C21 C19 0.5(6) . .
Cd1 N3 C21 C19 -171.9(3) 4_566 .
C17 C19 C21 N3 0.0(6) . .
Cd2 O7 C22 O4 2.9(5) . .
Cd2 O7 C22 C23 -178.5(2) . .
C9 C8 C23 C24 2.1(5) . .
C9 C8 C23 C22 -177.4(3) . .
O4 C22 C23 C24 -17.9(5) . .
O7 C22 C23 C24 163.4(3) . .
O4 C22 C23 C8 161.5(3) . .
O7 C22 C23 C8 -17.1(5) . .
C8 C23 C24 C26 0.2(5) . .
C22 C23 C24 C26 179.7(3) . .
C8 C23 C24 C25 -178.6(3) . .
C22 C23 C24 C25 0.8(5) . .
Cd2 O2 C25 O6 -13.1(3) 1_455 .
Cd2 O2 C25 C24 157.6(3) 1_455 .
Cd2 O6 C25 O2 14.0(3) 1_455 .
Cd1 O6 C25 O2 -108.6(4) 1_455 .
Cd2 O6 C25 C24 -156.5(3) 1_455 .
Cd1 O6 C25 C24 81.0(4) 1_455 .
Cd1 O6 C25 Cd2 -122.5(3) 1_455 1_455
C23 C24 C25 O2 96.4(4) . .
C26 C24 C25 O2 -82.5(4) . .
C23 C24 C25 O6 -92.8(4) . .
C26 C24 C25 O6 88.3(4) . .
C23 C24 C25 Cd2 -170.6(5) . 1_455
C26 C24 C25 Cd2 10.5(9) . 1_455
C23 C24 C26 C27 -2.1(5) . .
C25 C24 C26 C27 176.9(3) . .
C8 C9 C27 C26 0.7(6) . .
C24 C26 C27 C9 1.6(6) . .
